data_7703288
loop_
_publ_author_name
'Zhang, Rui'
'Meng, De-Xian'
'Ge, Fa-Yuan'
'Huang, Jv-Hua'
'Wang, Li-Fei'
'Xv, Yong-Kai'
'Liu, Xing-Gui'
'Meng, Mei-Mei'
'Yan, Hong'
'Lu, Zhen-Zhong'
'Zheng, He-Gen'
'Huang, Wei'

_publ_section_title
;
 Tetrazole-based porous metal-organic frameworks for selective
 CO<sub>2</sub> adsorption and isomerization studies.
;
_journal_issue 7
_journal_name_full 'Dalton transactions (Cambridge, England : 2003)'
_journal_page_first 2145
_journal_page_last 2150
_journal_paper_doi 10.1039/c9dt04068d
_journal_volume 49
_journal_year 2020
_chemical_formula_moiety 'C30 H18 Cu3 N36, 2[C3H7NO]'
_chemical_formula_sum 'C36 H32 Cu3 N38 O2'
_chemical_formula_weight 1219.54
_space_group_crystal_system triclinic
_space_group_IT_number 2
_space_group_name_Hall '-P 1'
_space_group_name_H-M_alt 'P -1'
_atom_sites_solution_hydrogens geom
_audit_creation_date 2019-11-10
_audit_creation_method
;
Olex2 1.2
(compiled 2018.05.29 svn.r3508 for OlexSys, GUI svn.r5506)
;
_audit_update_record
;
2019-12-23 deposited with the CCDC.	2020-01-13 downloaded from the CCDC.
;
_cell_angle_alpha 61.304(3)
_cell_angle_beta 86.912(3)
_cell_angle_gamma 88.272(4)
_cell_formula_units_Z 1
_cell_length_a 9.2798(16)
_cell_length_b 12.302(2)
_cell_length_c 12.377(2)
_cell_measurement_reflns_used 1232
_cell_measurement_temperature 295(2)
_cell_measurement_theta_max 22.681
_cell_measurement_theta_min 2.826
_cell_volume 1237.6(4)
_computing_cell_refinement 'SAINT v6.28A (Bruker, 2002)'
_computing_data_collection 'SMART (Bruker, 2000)'
_computing_data_reduction 'SAINT v6.28A (Bruker, 2002)'
_computing_molecular_graphics 'Olex2 (Dolomanov et al., 2009)'
_computing_publication_material 'Olex2 (Dolomanov et al., 2009)'
_computing_structure_refinement 'SHELXL-2018/3 (Sheldrick, 2018)'
_computing_structure_solution 'SHELXS-2018/3 (Sheldrick, 2018)'
_diffrn_ambient_temperature 295.15
_diffrn_measured_fraction_theta_full 0.978
_diffrn_measured_fraction_theta_max 0.889
_diffrn_measurement_device_type 'Bruker Smart Apex II CCD'
_diffrn_measurement_method 'phi and omega scans'
_diffrn_radiation_type MoK\a
_diffrn_radiation_wavelength 0.71073
_diffrn_reflns_av_R_equivalents 0.0381
_diffrn_reflns_av_unetI/netI 0.1266
_diffrn_reflns_Laue_measured_fraction_full 0.978
_diffrn_reflns_Laue_measured_fraction_max 0.889
_diffrn_reflns_limit_h_max 12
_diffrn_reflns_limit_h_min -7
_diffrn_reflns_limit_k_max 16
_diffrn_reflns_limit_k_min -15
_diffrn_reflns_limit_l_max 16
_diffrn_reflns_limit_l_min -15
_diffrn_reflns_number 7457
_diffrn_reflns_point_group_measured_fraction_full 0.978
_diffrn_reflns_point_group_measured_fraction_max 0.889
_diffrn_reflns_theta_full 25.242
_diffrn_reflns_theta_max 28.298
_diffrn_reflns_theta_min 1.878
_diffrn_source 'sealed tube'
_exptl_absorpt_coefficient_mu 1.356
_exptl_absorpt_correction_T_max 0.871
_exptl_absorpt_correction_T_min 0.815
_exptl_absorpt_correction_type multi-scan
_exptl_absorpt_process_details 'SADABS; Bruker, 2000'
_exptl_crystal_colour BLUE
_exptl_crystal_density_diffrn 1.636
_exptl_crystal_description BLOCK
_exptl_crystal_F_000 617
_exptl_crystal_size_max 0.15
_exptl_crystal_size_mid 0.15
_exptl_crystal_size_min 0.10
_refine_diff_density_max 0.727
_refine_diff_density_min -0.390
_refine_diff_density_rms 0.089
_refine_ls_extinction_method none
_refine_ls_goodness_of_fit_ref 0.886
_refine_ls_hydrogen_treatment constr
_refine_ls_matrix_type full
_refine_ls_number_parameters 316
_refine_ls_number_reflns 5476
_refine_ls_number_restraints 117
_refine_ls_restrained_S_all 0.877
_refine_ls_R_factor_all 0.0943
_refine_ls_R_factor_gt 0.0625
_refine_ls_shift/su_max 0.001
_refine_ls_shift/su_mean 0.000
_refine_ls_structure_factor_coef Fsqd
_refine_ls_weighting_details 'w=1/[\s^2^(Fo^2^)+(0.0319P)^2^] where P=(Fo^2^+2Fc^2^)/3'
_refine_ls_weighting_scheme calc
_refine_ls_wR_factor_gt 0.1031
_refine_ls_wR_factor_ref 0.1116
_reflns_Friedel_coverage 0.000
_reflns_number_gt 3339
_reflns_number_total 5476
_reflns_threshold_expression 'I > 2\s(I)'
_cod_data_source_file c9dt04068d2.cif
_cod_data_source_block 2
_cod_depositor_comments
;
The following automatic conversions were performed:

data item '_exptl_absorpt_correction_type' value 'MULTI-SCAN' was
changed to 'multi-scan' in accordance with the
/home/data/users/saulius/crontab/automatic-downloads/rss-feeds/RSC/lib/dictionaries/cif_core.dic
dictionary named 'cif_core.dic' version 2.4.2 last updated on
2011-04-26.

Automatic conversion script
Id: cif_fix_values 7556 2019-12-06 15:28:31Z antanas 

 Adding full bibliography for 7703287--7703289.cif.
;
_cod_database_code 7703288
_shelx_shelxl_version_number 2018/3
_shelx_space_group_comment
;
The symmetry employed for this shelxl refinement is uniquely defined
by the following loop, which should always be used as a source of
symmetry information in preference to the above space-group names.
They are only intended as comments.
;
_olex2_refinement_description
;
1. Fixed Uiso
 At 1.2 times of:
  All C(H) groups
2. Rigid bond restraints
 All non-hydrogen atoms
 with sigma for 1-2 distances of 0.02 and sigma for 1-3 distances of 0.02
3.a Aromatic/amide H refined with riding coordinates:
 C7(H7), C8(H8), C9(H9), C10(H10), C11(H11), C12(H12), C13(H13), C14(H14),
 C15(H15)
;
_smtbx_masks_special_details
;
A solvent mask was calculated and 79 electrons were
found in a volume of 343\%A^3 in 1 void per unit cell.
This is consistent with the presence of 2[C3H7NO]
per Formula Unit which account for 80 electrons 
per unit cell.
;
_olex2_submission_special_instructions 'No special instructions were received'

loop_
_space_group_symop_operation_xyz
'x, y, z'
'-x, -y, -z'

loop_
_atom_site_label
_atom_site_type_symbol
_atom_site_fract_x
_atom_site_fract_y
_atom_site_fract_z
_atom_site_U_iso_or_equiv
_atom_site_adp_type
_atom_site_occupancy
_atom_site_site_symmetry_order
_atom_site_calc_flag
_atom_site_refinement_flags_posn
_atom_site_refinement_flags_adp
_atom_site_refinement_flags_occupancy
C1 C 0.8195(5) 0.8232(4) 0.4975(4) 0.0312(11) Uani 1 1 d . U .
C2 C 0.7402(5) 0.5294(4) 0.3702(4) 0.0281(10) Uani 1 1 d . U .
C3 C 1.1861(5) 0.9842(4) 0.1769(4) 0.0290(10) Uani 1 1 d . U .
C4 C 1.2755(5) 0.9320(4) 0.1137(4) 0.0308(11) Uani 1 1 d . U .
C5 C 0.7316(5) 0.9339(4) 0.4410(4) 0.0302(11) Uani 1 1 d . U .
C6 C 0.8367(5) 0.6310(4) 0.2909(4) 0.0286(10) Uani 1 1 d . U .
C7 C 0.5908(5) 1.1486(5) 0.3336(4) 0.0457(13) Uani 1 1 d . U .
H7 H 0.539993 1.222976 0.295631 0.055 Uiso 1 1 calc R . .
C8 C 0.7140(5) 0.3571(4) 0.5579(4) 0.0359(12) Uani 1 1 d . U .
H8 H 0.748780 0.302398 0.634651 0.043 Uiso 1 1 calc R . .
C9 C 0.5829(5) 0.3341(4) 0.5284(5) 0.0439(13) Uani 1 1 d . U .
H9 H 0.527561 0.266174 0.582922 0.053 Uiso 1 1 calc R . .
C10 C 0.5370(5) 1.0408(5) 0.3455(5) 0.0481(14) Uani 1 1 d . U .
H10 H 0.446781 1.043660 0.314976 0.058 Uiso 1 1 calc R . .
C11 C 0.7237(5) 1.1413(5) 0.3806(4) 0.0400(12) Uani 1 1 d . U .
H11 H 0.764580 1.212315 0.374261 0.048 Uiso 1 1 calc R . .
C12 C 1.2853(5) 0.8863(5) -0.0436(4) 0.0449(13) Uani 1 1 d . U .
H12 H 1.245604 0.887492 -0.111598 0.054 Uiso 1 1 calc R . .
C13 C 0.5377(5) 0.4168(5) 0.4142(5) 0.0458(13) Uani 1 1 d . U .
H13 H 0.448953 0.403457 0.391158 0.055 Uiso 1 1 calc R . .
C14 C 1.4719(6) 0.8330(5) 0.0927(5) 0.0565(16) Uani 1 1 d . U .
H14 H 1.561725 0.796668 0.118250 0.068 Uiso 1 1 calc R . .
C15 C 1.4170(6) 0.8325(5) -0.0078(5) 0.0560(16) Uani 1 1 d . U .
H15 H 1.467767 0.796794 -0.049784 0.067 Uiso 1 1 calc R . .
Cu1 Cu 1.000000 1.000000 0.000000 0.0295(2) Uani 1 2 d S TU P
Cu2 Cu 1.000000 0.500000 0.500000 0.0299(2) Uani 1 2 d S TU P
Cu3 Cu 1.000000 1.000000 0.500000 0.0314(2) Uani 1 2 d S TU P
N1 N 0.9655(4) 0.6319(3) 0.3311(3) 0.0292(9) Uani 1 1 d . U .
N2 N 1.0313(4) 0.7330(3) 0.2438(3) 0.0393(10) Uani 1 1 d . U .
N3 N 0.9414(4) 0.7898(4) 0.1535(3) 0.0407(10) Uani 1 1 d . U .
N4 N 0.8171(4) 0.7263(3) 0.1815(3) 0.0385(10) Uani 1 1 d . U .
N5 N 0.7944(4) 0.4544(3) 0.4816(3) 0.0281(9) Uani 1 1 d . U .
N6 N 0.6142(4) 0.5162(4) 0.3333(3) 0.0413(10) Uani 1 1 d . U .
N7 N 1.0548(4) 1.0269(3) 0.1358(3) 0.0291(9) Uani 1 1 d . U .
N8 N 0.9921(4) 1.0599(4) 0.2139(3) 0.0379(10) Uani 1 1 d . U .
N9 N 1.0847(5) 1.0381(4) 0.2995(3) 0.0424(11) Uani 1 1 d . U .
N10 N 1.2072(4) 0.9890(4) 0.2796(3) 0.0402(10) Uani 1 1 d . U .
N11 N 1.2128(4) 0.9367(3) 0.0161(3) 0.0277(8) Uani 1 1 d . U .
N12 N 1.4038(4) 0.8822(4) 0.1542(4) 0.0425(11) Uani 1 1 d . U .
N13 N 0.9493(4) 0.8312(3) 0.5346(3) 0.0314(9) Uani 1 1 d . U .
N14 N 0.9142(5) 0.6457(4) 0.5682(4) 0.0464(11) Uani 1 1 d . U .
N15 N 0.7934(4) 0.7097(4) 0.5173(4) 0.0436(11) Uani 1 1 d . U .
N16 N 1.0069(4) 0.7204(4) 0.5774(4) 0.0412(11) Uani 1 1 d . U .
N17 N 0.7949(4) 1.0338(3) 0.4353(3) 0.0285(9) Uani 1 1 d . U .
N18 N 0.6046(4) 0.9333(4) 0.3974(4) 0.0417(11) Uani 1 1 d . U .

loop_
_atom_site_aniso_label
_atom_site_aniso_U_11
_atom_site_aniso_U_22
_atom_site_aniso_U_33
_atom_site_aniso_U_23
_atom_site_aniso_U_13
_atom_site_aniso_U_12
C1 0.035(3) 0.033(3) 0.031(3) -0.019(2) -0.002(2) -0.009(2)
C2 0.024(2) 0.026(3) 0.033(3) -0.012(2) -0.008(2) 0.0009(19)
C3 0.027(3) 0.028(3) 0.028(2) -0.010(2) -0.009(2) -0.004(2)
C4 0.027(3) 0.026(3) 0.029(3) -0.005(2) 0.002(2) -0.006(2)
C5 0.029(3) 0.039(3) 0.028(3) -0.020(2) 0.004(2) -0.009(2)
C6 0.026(3) 0.028(3) 0.025(2) -0.007(2) -0.005(2) -0.003(2)
C7 0.039(3) 0.042(3) 0.049(3) -0.015(3) -0.014(3) 0.005(3)
C8 0.037(3) 0.028(3) 0.034(3) -0.008(2) -0.004(2) -0.005(2)
C9 0.039(3) 0.035(3) 0.051(3) -0.015(3) 0.002(3) -0.019(2)
C10 0.032(3) 0.064(4) 0.051(3) -0.029(3) -0.008(3) -0.002(3)
C11 0.034(3) 0.041(3) 0.048(3) -0.023(3) -0.006(2) -0.001(2)
C12 0.042(3) 0.057(4) 0.032(3) -0.018(3) -0.005(2) 0.007(3)
C13 0.036(3) 0.051(4) 0.051(3) -0.023(3) -0.004(3) -0.017(3)
C14 0.030(3) 0.071(4) 0.055(4) -0.019(3) -0.011(3) 0.010(3)
C15 0.048(4) 0.070(4) 0.051(4) -0.030(3) -0.007(3) 0.021(3)
Cu1 0.0271(5) 0.0372(5) 0.0233(4) -0.0131(4) -0.0119(4) 0.0068(4)
Cu2 0.0276(5) 0.0199(4) 0.0274(4) 0.0018(4) -0.0118(4) -0.0065(3)
Cu3 0.0297(5) 0.0277(5) 0.0420(5) -0.0194(4) -0.0141(4) -0.0020(4)
N1 0.031(2) 0.019(2) 0.0210(19) 0.0042(16) -0.0072(17) -0.0055(16)
N2 0.035(2) 0.033(2) 0.034(2) -0.0013(19) -0.012(2) -0.0047(19)
N3 0.040(3) 0.035(2) 0.030(2) -0.0011(19) -0.006(2) -0.0064(19)
N4 0.037(2) 0.033(2) 0.030(2) -0.0011(19) -0.0115(19) -0.0045(19)
N5 0.027(2) 0.024(2) 0.028(2) -0.0078(17) -0.0069(17) -0.0060(16)
N6 0.032(2) 0.047(3) 0.038(2) -0.015(2) -0.012(2) -0.007(2)
N7 0.031(2) 0.032(2) 0.023(2) -0.0115(18) -0.0060(17) -0.0022(17)
N8 0.040(3) 0.044(3) 0.029(2) -0.017(2) -0.0064(19) 0.003(2)
N9 0.048(3) 0.048(3) 0.035(2) -0.022(2) -0.010(2) -0.002(2)
N10 0.034(2) 0.054(3) 0.035(2) -0.022(2) -0.009(2) -0.007(2)
N11 0.029(2) 0.025(2) 0.023(2) -0.0063(17) -0.0037(17) -0.0019(16)
N12 0.029(2) 0.054(3) 0.038(2) -0.017(2) -0.009(2) 0.004(2)
N13 0.033(2) 0.026(2) 0.039(2) -0.0182(19) -0.0102(18) 0.0002(17)
N14 0.047(3) 0.034(3) 0.062(3) -0.025(2) -0.008(2) -0.007(2)
N15 0.039(3) 0.041(3) 0.056(3) -0.027(2) -0.007(2) -0.009(2)
N16 0.042(3) 0.038(3) 0.049(3) -0.025(2) -0.010(2) -0.001(2)
N17 0.026(2) 0.031(2) 0.031(2) -0.0173(19) -0.0044(17) 0.0000(17)
N18 0.027(2) 0.048(3) 0.057(3) -0.030(2) -0.011(2) -0.004(2)

loop_
_atom_type_symbol
_atom_type_description
_atom_type_scat_dispersion_real
_atom_type_scat_dispersion_imag
_atom_type_scat_source
C C 0.0033 0.0016 'International Tables Vol C Tables 4.2.6.8 and 6.1.1.4'
H H 0.0000 0.0000 'International Tables Vol C Tables 4.2.6.8 and 6.1.1.4'
N N 0.0061 0.0033 'International Tables Vol C Tables 4.2.6.8 and 6.1.1.4'
Cu Cu 0.3201 1.2651 'International Tables Vol C Tables 4.2.6.8 and 6.1.1.4'

loop_
_geom_angle_atom_site_label_1
_geom_angle_atom_site_label_2
_geom_angle_atom_site_label_3
_geom_angle
_geom_angle_site_symmetry_1
_geom_angle_site_symmetry_3
N13 C1 C5 118.6(4) . .
N15 C1 C5 129.7(4) . .
N15 C1 N13 111.7(4) . .
N5 C2 C6 112.7(4) . .
N6 C2 C6 121.6(4) . .
N6 C2 N5 125.7(4) . .
N7 C3 C4 118.6(4) . .
N10 C3 C4 130.2(4) . .
N10 C3 N7 111.0(4) . .
N11 C4 C3 113.0(4) . .
N12 C4 C3 121.3(4) . .
N12 C4 N11 125.7(4) . .
N17 C5 C1 112.9(4) . .
N18 C5 C1 121.5(4) . .
N18 C5 N17 125.6(4) . .
N1 C6 C2 117.7(4) . .
N4 C6 C2 130.2(4) . .
N4 C6 N1 112.1(4) . .
C10 C7 H7 121.7 . .
C10 C7 C11 116.5(5) . .
C11 C7 H7 121.7 . .
C9 C8 H8 118.6 . .
N5 C8 H8 118.6 . .
N5 C8 C9 122.8(4) . .
C8 C9 H9 121.9 . .
C8 C9 C13 116.1(5) . .
C13 C9 H9 121.9 . .
C7 C10 H10 117.8 . .
N18 C10 C7 124.3(5) . .
N18 C10 H10 117.8 . .
C7 C11 H11 119.5 . .
N17 C11 C7 121.0(5) . .
N17 C11 H11 119.5 . .
C15 C12 H12 119.3 . .
N11 C12 H12 119.3 . .
N11 C12 C15 121.5(5) . .
C9 C13 H13 118.2 . .
N6 C13 C9 123.7(5) . .
N6 C13 H13 118.2 . .
C15 C14 H14 118.4 . .
N12 C14 H14 118.4 . .
N12 C14 C15 123.1(5) . .
C12 C15 C14 117.4(5) . .
C12 C15 H15 121.3 . .
C14 C15 H15 121.3 . .
N3 Cu1 N3 180.0 . 2_775
N7 Cu1 N3 87.16(14) 2_775 2_775
N7 Cu1 N3 92.84(14) 2_775 .
N7 Cu1 N3 87.16(14) . .
N7 Cu1 N3 92.84(14) . 2_775
N7 Cu1 N7 180.00(6) . 2_775
N7 Cu1 N11 80.47(14) 2_775 2_775
N7 Cu1 N11 99.53(14) . 2_775
N7 Cu1 N11 99.53(14) 2_775 .
N7 Cu1 N11 80.47(14) . .
N11 Cu1 N3 85.26(13) 2_775 2_775
N11 Cu1 N3 85.26(13) . .
N11 Cu1 N3 94.74(13) . 2_775
N11 Cu1 N3 94.74(13) 2_775 .
N11 Cu1 N11 180.0 2_775 .
N1 Cu2 N1 180.0 . 2_766
N1 Cu2 N5 80.18(14) 2_766 2_766
N1 Cu2 N5 99.82(14) . 2_766
N1 Cu2 N5 80.18(14) . .
N1 Cu2 N5 99.82(14) 2_766 .
N1 Cu2 N14 86.69(14) . .
N1 Cu2 N14 86.70(14) 2_766 2_766
N1 Cu2 N14 93.31(14) . 2_766
N1 Cu2 N14 93.30(14) 2_766 .
N5 Cu2 N5 180.0 . 2_766
N5 Cu2 N14 93.09(14) 2_766 2_766
N5 Cu2 N14 86.92(14) . 2_766
N5 Cu2 N14 93.08(14) . .
N5 Cu2 N14 86.92(14) 2_766 .
N14 Cu2 N14 180.0(2) . 2_766
N9 Cu3 N9 180.0(2) . 2_776
N13 Cu3 N9 92.32(14) . 2_776
N13 Cu3 N9 87.68(14) 2_776 2_776
N13 Cu3 N9 92.32(14) 2_776 .
N13 Cu3 N9 87.68(14) . .
N13 Cu3 N13 180.00(7) . 2_776
N13 Cu3 N17 80.61(14) . .
N13 Cu3 N17 99.39(14) . 2_776
N13 Cu3 N17 80.61(14) 2_776 2_776
N13 Cu3 N17 99.39(14) 2_776 .
N17 Cu3 N9 87.50(13) 2_776 2_776
N17 Cu3 N9 87.50(13) . .
N17 Cu3 N9 92.50(14) . 2_776
N17 Cu3 N9 92.50(14) 2_776 .
N17 Cu3 N17 180.0 2_776 .
C6 N1 Cu2 115.3(3) . .
C6 N1 N2 106.1(3) . .
N2 N1 Cu2 138.3(3) . .
N3 N2 N1 107.6(3) . .
N2 N3 Cu1 117.0(3) . .
N2 N3 N4 110.1(4) . .
N4 N3 Cu1 131.1(3) . .
C6 N4 N3 104.0(3) . .
C2 N5 Cu2 113.9(3) . .
C8 N5 C2 116.1(4) . .
C8 N5 Cu2 129.6(3) . .
C2 N6 C13 115.5(4) . .
C3 N7 Cu1 114.5(3) . .
N8 N7 C3 106.6(3) . .
N8 N7 Cu1 138.0(3) . .
N7 N8 N9 107.5(3) . .
N8 N9 Cu3 120.2(3) . .
N8 N9 N10 110.9(3) . .
N10 N9 Cu3 122.7(3) . .
C3 N10 N9 104.0(4) . .
C4 N11 Cu1 113.0(3) . .
C12 N11 C4 116.6(4) . .
C12 N11 Cu1 129.7(3) . .
C14 N12 C4 115.7(4) . .
C1 N13 Cu3 114.0(3) . .
N16 N13 C1 105.9(4) . .
N16 N13 Cu3 140.0(3) . .
N15 N14 Cu2 116.3(3) . .
N16 N14 Cu2 119.6(3) . .
N16 N14 N15 109.5(4) . .
C1 N15 N14 104.0(4) . .
N13 N16 N14 109.0(4) . .
C5 N17 Cu3 113.8(3) . .
C11 N17 C5 117.1(4) . .
C11 N17 Cu3 128.8(3) . .
C10 N18 C5 115.4(4) . .

loop_
_geom_bond_atom_site_label_1
_geom_bond_atom_site_label_2
_geom_bond_distance
_geom_bond_site_symmetry_2
C1 C5 1.445(6) .
C1 N13 1.335(5) .
C1 N15 1.325(5) .
C2 C6 1.456(6) .
C2 N5 1.353(5) .
C2 N6 1.320(5) .
C3 C4 1.446(6) .
C3 N7 1.338(5) .
C3 N10 1.326(5) .
C4 N11 1.346(5) .
C4 N12 1.330(5) .
C5 N17 1.348(5) .
C5 N18 1.324(5) .
C6 N1 1.322(5) .
C6 N4 1.315(5) .
C7 H7 0.9300 .
C7 C10 1.369(6) .
C7 C11 1.374(6) .
C8 H8 0.9300 .
C8 C9 1.364(6) .
C8 N5 1.332(5) .
C9 H9 0.9300 .
C9 C13 1.367(6) .
C10 H10 0.9300 .
C10 N18 1.316(6) .
C11 H11 0.9300 .
C11 N17 1.334(5) .
C12 H12 0.9300 .
C12 C15 1.363(6) .
C12 N11 1.320(5) .
C13 H13 0.9300 .
C13 N6 1.342(6) .
C14 H14 0.9300 .
C14 C15 1.371(6) .
C14 N12 1.309(6) .
C15 H15 0.9300 .
Cu1 N3 2.418(4) 2_775
Cu1 N3 2.418(4) .
Cu1 N7 1.957(3) 2_775
Cu1 N7 1.957(3) .
Cu1 N11 2.085(3) 2_775
Cu1 N11 2.085(3) .
Cu2 N1 1.972(3) 2_766
Cu2 N1 1.972(3) .
Cu2 N5 2.059(3) .
Cu2 N5 2.059(3) 2_766
Cu2 N14 2.419(4) 2_766
Cu2 N14 2.419(4) .
Cu3 N9 2.386(4) 2_776
Cu3 N9 2.386(4) .
Cu3 N13 1.975(4) .
Cu3 N13 1.975(4) 2_776
Cu3 N17 2.057(3) 2_776
Cu3 N17 2.058(3) .
N1 N2 1.331(5) .
N2 N3 1.322(4) .
N3 N4 1.346(5) .
N7 N8 1.319(4) .
N8 N9 1.321(4) .
N9 N10 1.338(5) .
N13 N16 1.311(5) .
N14 N15 1.349(5) .
N14 N16 1.325(5) .

loop_
_smtbx_masks_void_nr
_smtbx_masks_void_average_x
_smtbx_masks_void_average_y
_smtbx_masks_void_average_z
_smtbx_masks_void_volume
_smtbx_masks_void_count_electrons
_smtbx_masks_void_content
1 -0.365 0.500 0.000 343.2 77.2 '2 DMF'
